data_7015158
loop_
_publ_author_name
'Lobana, Tarlok Singh'
'Kumari, Poonam'
'Sharma, Rekha'
'Castineiras, Alfonso'
'Butcher, Ray Jay'
'Akitsu, Takashiro'
'Aritake, Yoshikazu'

_publ_section_title
;
 Thiosemicarbazone derivatives of nickel and copper: the unprecedented
 coordination of furan ring in octahedral nickel(II) and of
 triphenylphosphine in three-coordinate copper(I) complexes.
;
_journal_issue 13
_journal_name_full 'Dalton transactions (Cambridge, England : 2003)'
_journal_page_first 3219
_journal_page_last 3228
_journal_paper_doi 10.1039/c0dt01291b
_journal_volume 40
_journal_year 2011
_chemical_formula_moiety 'C26 H26 Br Cu N3 P S2'
_chemical_formula_sum 'C26 H26 Br Cu N3 P S2'
_chemical_formula_weight 619.04
_chemical_name_systematic
;
?
;
_space_group_IT_number 2
_symmetry_cell_setting triclinic
_symmetry_space_group_name_Hall '-P 1'
_symmetry_space_group_name_H-M 'P -1'
_atom_sites_solution_hydrogens geom
_atom_sites_solution_primary direct
_atom_sites_solution_secondary difmap
_audit_creation_method SHELXL-97
_cell_angle_alpha 70.189(2)
_cell_angle_beta 71.693(2)
_cell_angle_gamma 63.524(2)
_cell_formula_units_Z 2
_cell_length_a 10.4662(11)
_cell_length_b 11.0814(12)
_cell_length_c 13.6967(15)
_cell_measurement_reflns_used 2856
_cell_measurement_temperature 173(2)
_cell_measurement_theta_max 27.47
_cell_measurement_theta_min 2.22
_cell_volume 1312.5(2)
_computing_cell_refinement 'Bruker SMART'
_computing_data_collection 'Bruker SMART'
_computing_data_reduction 'Bruker SAINT'
_computing_molecular_graphics 'Bruker SHELXTL'
_computing_publication_material 'Bruker SHELXTL'
_computing_structure_refinement 'SHELXL-97 (Sheldrick, 1997)'
_computing_structure_solution 'SHELXS-97 (Sheldrick, 1990)'
_diffrn_ambient_temperature 173(2)
_diffrn_detector_area_resol_mean 8.366
_diffrn_measured_fraction_theta_full 0.982
_diffrn_measured_fraction_theta_max 0.870
_diffrn_measurement_device_type 'CCD area detector'
_diffrn_measurement_method 'phi and omega scans'
_diffrn_radiation_monochromator graphite
_diffrn_radiation_source 'fine-focus sealed tube'
_diffrn_radiation_type MoK\a
_diffrn_radiation_wavelength 0.71073
_diffrn_reflns_av_R_equivalents 0.0329
_diffrn_reflns_av_sigmaI/netI 0.0649
_diffrn_reflns_limit_h_max 10
_diffrn_reflns_limit_h_min -13
_diffrn_reflns_limit_k_max 5
_diffrn_reflns_limit_k_min -14
_diffrn_reflns_limit_l_max 17
_diffrn_reflns_limit_l_min -18
_diffrn_reflns_number 8007
_diffrn_reflns_theta_full 25.00
_diffrn_reflns_theta_max 28.25
_diffrn_reflns_theta_min 1.61
_exptl_absorpt_coefficient_mu 2.595
_exptl_absorpt_correction_T_max 0.6816
_exptl_absorpt_correction_T_min 0.3347
_exptl_absorpt_correction_type analytical
_exptl_absorpt_process_details
;
XPREP; Bruker AXS 2000
;
_exptl_crystal_colour yellow
_exptl_crystal_density_diffrn 1.566
_exptl_crystal_density_meas ?
_exptl_crystal_density_method 'not measured'
_exptl_crystal_description prism
_exptl_crystal_F_000 628
_exptl_crystal_size_max 0.54
_exptl_crystal_size_mid 0.32
_exptl_crystal_size_min 0.16
_refine_diff_density_max 0.714
_refine_diff_density_min -0.415
_refine_diff_density_rms 0.106
_refine_ls_extinction_method none
_refine_ls_goodness_of_fit_ref 0.979
_refine_ls_hydrogen_treatment constr
_refine_ls_matrix_type full
_refine_ls_number_parameters 309
_refine_ls_number_reflns 5637
_refine_ls_number_restraints 0
_refine_ls_restrained_S_all 0.979
_refine_ls_R_factor_all 0.0565
_refine_ls_R_factor_gt 0.0398
_refine_ls_shift/su_max 0.001
_refine_ls_shift/su_mean 0.000
_refine_ls_structure_factor_coef Fsqd
_refine_ls_weighting_details 'calc w=1/[\s^2^(Fo^2^)+(0.0562P)^2^+0.0000P] where P=(Fo^2^+2Fc^2^)/3'
_refine_ls_weighting_scheme calc
_refine_ls_wR_factor_gt 0.0939
_refine_ls_wR_factor_ref 0.1142
_reflns_number_gt 4035
_reflns_number_total 5637
_reflns_threshold_expression >2sigma(I)
_cod_data_source_file c0dt01291b.txt
_cod_data_source_block 7
_cod_depositor_comments
;
The following automatic conversions were performed:
'_symmetry_cell_setting' value 'Triclinic' changed to 'triclinic'
according to '/home/saulius/struct/CIF-dictionaries/cif_core.dic'
dictionary named 'cif_core.dic' version 2.4.1 from 2010-06-29.

Automatic conversion script
Id: cif_fix_enum 1555 2011-01-17 13:19:09Z saulius 

The following automatic conversions were performed:

'_exptl_crystal_density_meas' value 'not measured' was changed to '?'
- the value is perceived as not measured.

Automatic conversion script
Id: cif_fix_values 3008 2015-01-20 13:52:24Z robertas 
;
_cod_original_sg_symbol_Hall '-P 1 '
_cod_database_code 7015158

loop_
_symmetry_equiv_pos_as_xyz
'x, y, z'
'-x, -y, -z'

loop_
_atom_site_label
_atom_site_type_symbol
_atom_site_fract_x
_atom_site_fract_y
_atom_site_fract_z
_atom_site_U_iso_or_equiv
_atom_site_adp_type
_atom_site_occupancy
_atom_site_symmetry_multiplicity
_atom_site_calc_flag
_atom_site_refinement_flags
_atom_site_disorder_assembly
_atom_site_disorder_group
Cu1 Cu 0.91935(5) 0.77792(5) 0.27020(3) 0.02720(14) Uani 1 1 d . . .
Br1 Br 0.91977(5) 0.93529(4) 0.35196(4) 0.04293(15) Uani 1 1 d . . .
P1 P 0.75046(10) 0.87970(10) 0.17090(7) 0.0235(2) Uani 1 1 d . . .
S1 S 1.44765(11) 0.45629(12) 0.64078(8) 0.0382(3) Uani 1 1 d . . .
S2 S 1.06300(11) 0.55505(10) 0.30121(7) 0.0295(2) Uani 1 1 d . . .
C1 C 0.7769(4) 0.7922(4) 0.0696(3) 0.0238(8) Uani 1 1 d . . .
C2 C 0.7934(4) 0.6536(4) 0.1019(3) 0.0321(9) Uani 1 1 d . . .
H2 H 0.7874 0.6083 0.1748 0.038 Uiso 1 1 calc R . .
C3 C 0.8183(4) 0.5821(5) 0.0288(3) 0.0387(10) Uani 1 1 d . . .
H3 H 0.8274 0.4880 0.0520 0.046 Uiso 1 1 calc R . .
C4 C 0.8304(4) 0.6448(5) -0.0773(3) 0.0407(11) Uani 1 1 d . . .
H4 H 0.8482 0.5945 -0.1275 0.049 Uiso 1 1 calc R . .
C5 C 0.8163(5) 0.7807(5) -0.1097(3) 0.0465(12) Uani 1 1 d . . .
H5 H 0.8252 0.8243 -0.1831 0.056 Uiso 1 1 calc R . .
C6 C 0.7893(4) 0.8562(4) -0.0377(3) 0.0337(9) Uani 1 1 d . . .
H6 H 0.7794 0.9504 -0.0613 0.040 Uiso 1 1 calc R . .
C7 C 0.7212(4) 1.0599(4) 0.0967(3) 0.0246(8) Uani 1 1 d . . .
C8 C 0.8348(4) 1.1040(4) 0.0688(3) 0.0287(9) Uani 1 1 d . . .
H8 H 0.9222 1.0448 0.0945 0.034 Uiso 1 1 calc R . .
C9 C 0.8227(4) 1.2344(4) 0.0031(3) 0.0338(9) Uani 1 1 d . . .
H9 H 0.9024 1.2629 -0.0169 0.041 Uiso 1 1 calc R . .
C10 C 0.6958(4) 1.3218(4) -0.0326(3) 0.0336(9) Uani 1 1 d . . .
H10 H 0.6882 1.4102 -0.0782 0.040 Uiso 1 1 calc R . .
C11 C 0.5790(4) 1.2815(4) -0.0023(3) 0.0332(9) Uani 1 1 d . . .
H11 H 0.4902 1.3432 -0.0254 0.040 Uiso 1 1 calc R . .
C12 C 0.5912(4) 1.1510(4) 0.0618(3) 0.0299(9) Uani 1 1 d . . .
H12 H 0.5109 1.1233 0.0821 0.036 Uiso 1 1 calc R . .
C13 C 0.5723(4) 0.8866(4) 0.2516(3) 0.0266(8) Uani 1 1 d . . .
C14 C 0.4661(4) 0.8816(4) 0.2141(3) 0.0331(9) Uani 1 1 d . . .
H14 H 0.4847 0.8739 0.1435 0.040 Uiso 1 1 calc R . .
C15 C 0.3331(4) 0.8880(4) 0.2799(4) 0.0401(11) Uani 1 1 d . . .
H15 H 0.2611 0.8838 0.2542 0.048 Uiso 1 1 calc R . .
C16 C 0.3042(4) 0.9003(4) 0.3819(4) 0.0450(12) Uani 1 1 d . . .
H16 H 0.2121 0.9061 0.4259 0.054 Uiso 1 1 calc R . .
C17 C 0.4102(5) 0.9041(5) 0.4205(3) 0.0452(11) Uani 1 1 d . . .
H17 H 0.3911 0.9117 0.4912 0.054 Uiso 1 1 calc R . .
C18 C 0.5439(4) 0.8968(4) 0.3552(3) 0.0366(10) Uani 1 1 d . . .
H18 H 0.6166 0.8989 0.3816 0.044 Uiso 1 1 calc R . .
C19 C 1.1569(4) 0.5121(4) 0.3990(3) 0.0255(8) Uani 1 1 d . . .
C20 C 1.3109(5) 0.2775(4) 0.3712(4) 0.0436(11) Uani 1 1 d . . .
H20A H 1.2654 0.2104 0.4122 0.065 Uiso 1 1 calc R . .
H20B H 1.4167 0.2312 0.3651 0.065 Uiso 1 1 calc R . .
H20C H 1.2872 0.3155 0.3004 0.065 Uiso 1 1 calc R . .
C21 C 1.1848(4) 0.6417(4) 0.5874(3) 0.0250(8) Uani 1 1 d . . .
C22 C 1.0456(4) 0.7604(4) 0.6056(3) 0.0331(9) Uani 1 1 d . . .
H22A H 1.0098 0.8089 0.5392 0.050 Uiso 1 1 calc R . .
H22B H 1.0613 0.8244 0.6311 0.050 Uiso 1 1 calc R . .
H22C H 0.9737 0.7263 0.6586 0.050 Uiso 1 1 calc R . .
C23 C 1.2917(4) 0.6006(4) 0.6523(3) 0.0279(8) Uani 1 1 d . . .
C24 C 1.2849(4) 0.6657(4) 0.7275(3) 0.0271(8) Uani 1 1 d . . .
H24 H 1.2077 0.7473 0.7451 0.032 Uiso 1 1 calc R . .
C25 C 1.4130(5) 0.5891(5) 0.7730(3) 0.0390(10) Uani 1 1 d . . .
H25 H 1.4307 0.6150 0.8254 0.047 Uiso 1 1 calc R . .
C26 C 1.5056(5) 0.4774(5) 0.7344(3) 0.0400(11) Uani 1 1 d . . .
H26 H 1.5947 0.4163 0.7572 0.048 Uiso 1 1 calc R . .
N1 N 1.2571(3) 0.3890(3) 0.4241(3) 0.0327(8) Uani 1 1 d . . .
H1 H 1.2954 0.3724 0.4783 0.039 Uiso 1 1 calc R . .
N2 N 1.1283(3) 0.6029(3) 0.4542(2) 0.0268(7) Uani 1 1 d . . .
H2A H 1.0535 0.6826 0.4479 0.032 Uiso 1 1 calc R . .
N3 N 1.2207(3) 0.5671(3) 0.5219(2) 0.0258(7) Uani 1 1 d . . .

loop_
_atom_site_aniso_label
_atom_site_aniso_U_11
_atom_site_aniso_U_22
_atom_site_aniso_U_33
_atom_site_aniso_U_23
_atom_site_aniso_U_13
_atom_site_aniso_U_12
Cu1 0.0278(3) 0.0288(3) 0.0247(2) -0.0032(2) -0.01239(19) -0.0079(2)
Br1 0.0582(3) 0.0283(2) 0.0484(3) -0.0088(2) -0.0321(2) -0.0073(2)
P1 0.0218(5) 0.0274(5) 0.0202(5) -0.0036(4) -0.0072(4) -0.0078(4)
S1 0.0376(6) 0.0448(7) 0.0298(5) -0.0044(5) -0.0128(5) -0.0126(5)
S2 0.0364(5) 0.0268(5) 0.0280(5) -0.0061(4) -0.0157(4) -0.0082(4)
C1 0.0160(17) 0.031(2) 0.0233(18) -0.0089(16) -0.0053(14) -0.0053(16)
C2 0.030(2) 0.037(2) 0.029(2) -0.0073(18) -0.0018(17) -0.0142(19)
C3 0.035(2) 0.036(2) 0.048(3) -0.018(2) -0.002(2) -0.014(2)
C4 0.037(2) 0.046(3) 0.043(3) -0.027(2) -0.012(2) -0.004(2)
C5 0.049(3) 0.053(3) 0.025(2) -0.014(2) -0.015(2) -0.001(2)
C6 0.037(2) 0.033(2) 0.028(2) -0.0049(18) -0.0122(18) -0.0084(19)
C7 0.0252(19) 0.030(2) 0.0193(18) -0.0082(16) -0.0052(15) -0.0083(17)
C8 0.026(2) 0.033(2) 0.028(2) -0.0071(17) -0.0072(16) -0.0102(18)
C9 0.033(2) 0.037(2) 0.034(2) -0.0067(19) -0.0020(18) -0.019(2)
C10 0.040(2) 0.030(2) 0.028(2) -0.0005(18) -0.0077(18) -0.0149(19)
C11 0.033(2) 0.032(2) 0.033(2) -0.0007(18) -0.0160(18) -0.0097(19)
C12 0.027(2) 0.036(2) 0.029(2) -0.0032(18) -0.0101(17) -0.0137(18)
C13 0.0257(19) 0.0207(19) 0.0263(19) -0.0029(16) -0.0023(16) -0.0065(16)
C14 0.028(2) 0.034(2) 0.029(2) 0.0031(18) -0.0096(17) -0.0093(18)
C15 0.025(2) 0.038(2) 0.047(3) 0.005(2) -0.0093(19) -0.0118(19)
C16 0.027(2) 0.032(2) 0.048(3) 0.003(2) 0.010(2) -0.008(2)
C17 0.047(3) 0.038(3) 0.031(2) -0.009(2) 0.009(2) -0.009(2)
C18 0.041(2) 0.035(2) 0.032(2) -0.0085(19) -0.0059(19) -0.013(2)
C19 0.0275(19) 0.0238(19) 0.0234(19) -0.0015(16) -0.0065(16) -0.0100(17)
C20 0.042(3) 0.029(2) 0.064(3) -0.017(2) -0.021(2) -0.005(2)
C21 0.028(2) 0.026(2) 0.0223(18) -0.0010(16) -0.0057(15) -0.0141(17)
C22 0.037(2) 0.037(2) 0.029(2) -0.0089(18) -0.0089(18) -0.014(2)
C23 0.031(2) 0.030(2) 0.0210(18) 0.0016(16) -0.0079(16) -0.0143(18)
C24 0.034(2) 0.026(2) 0.0235(19) 0.0001(16) -0.0119(16) -0.0126(17)
C25 0.053(3) 0.046(3) 0.029(2) -0.007(2) -0.014(2) -0.026(2)
C26 0.036(2) 0.055(3) 0.028(2) 0.004(2) -0.0161(19) -0.020(2)
N1 0.0349(18) 0.0273(18) 0.0357(19) -0.0072(15) -0.0159(15) -0.0057(15)
N2 0.0271(16) 0.0268(17) 0.0254(16) -0.0057(14) -0.0122(13) -0.0047(14)
N3 0.0276(16) 0.0291(17) 0.0219(15) -0.0033(14) -0.0090(13) -0.0109(14)

loop_
_atom_type_symbol
_atom_type_description
_atom_type_scat_dispersion_real
_atom_type_scat_dispersion_imag
_atom_type_scat_source
C C 0.0033 0.0016 'International Tables Vol C Tables 4.2.6.8 and 6.1.1.4'
H H 0.0000 0.0000 'International Tables Vol C Tables 4.2.6.8 and 6.1.1.4'
N N 0.0061 0.0033 'International Tables Vol C Tables 4.2.6.8 and 6.1.1.4'
P P 0.1023 0.0942 'International Tables Vol C Tables 4.2.6.8 and 6.1.1.4'
S S 0.1246 0.1234 'International Tables Vol C Tables 4.2.6.8 and 6.1.1.4'
Cu Cu 0.3201 1.2651 'International Tables Vol C Tables 4.2.6.8 and 6.1.1.4'
Br Br -0.2901 2.4595 'International Tables Vol C Tables 4.2.6.8 and 6.1.1.4'

loop_
_geom_angle_atom_site_label_1
_geom_angle_atom_site_label_2
_geom_angle_atom_site_label_3
_geom_angle
_geom_angle_site_symmetry_1
_geom_angle_site_symmetry_3
_geom_angle_publ_flag
S2 Cu1 P1 125.98(4) . . ?
S2 Cu1 Br1 122.37(3) . . ?
P1 Cu1 Br1 111.53(3) . . ?
C13 P1 C1 103.76(17) . . ?
C13 P1 C7 104.82(16) . . ?
C1 P1 C7 103.56(16) . . ?
C13 P1 Cu1 110.92(12) . . ?
C1 P1 Cu1 115.80(11) . . ?
C7 P1 Cu1 116.63(12) . . ?
C26 S1 C23 91.4(2) . . ?
C19 S2 Cu1 111.44(13) . . ?
C2 C1 C6 119.1(3) . . ?
C2 C1 P1 118.0(3) . . ?
C6 C1 P1 122.8(3) . . ?
C3 C2 C1 120.3(4) . . ?
C3 C2 H2 119.8 . . ?
C1 C2 H2 119.8 . . ?
C2 C3 C4 120.9(4) . . ?
C2 C3 H3 119.6 . . ?
C4 C3 H3 119.6 . . ?
C5 C4 C3 119.1(4) . . ?
C5 C4 H4 120.5 . . ?
C3 C4 H4 120.5 . . ?
C4 C5 C6 121.3(4) . . ?
C4 C5 H5 119.3 . . ?
C6 C5 H5 119.3 . . ?
C5 C6 C1 119.3(4) . . ?
C5 C6 H6 120.4 . . ?
C1 C6 H6 120.4 . . ?
C8 C7 C12 118.7(3) . . ?
C8 C7 P1 118.8(3) . . ?
C12 C7 P1 122.3(3) . . ?
C7 C8 C9 120.7(3) . . ?
C7 C8 H8 119.6 . . ?
C9 C8 H8 119.6 . . ?
C10 C9 C8 120.1(4) . . ?
C10 C9 H9 120.0 . . ?
C8 C9 H9 120.0 . . ?
C9 C10 C11 120.0(4) . . ?
C9 C10 H10 120.0 . . ?
C11 C10 H10 120.0 . . ?
C10 C11 C12 120.1(3) . . ?
C10 C11 H11 120.0 . . ?
C12 C11 H11 120.0 . . ?
C11 C12 C7 120.3(4) . . ?
C11 C12 H12 119.9 . . ?
C7 C12 H12 119.9 . . ?
C18 C13 C14 119.4(4) . . ?
C18 C13 P1 117.5(3) . . ?
C14 C13 P1 123.1(3) . . ?
C15 C14 C13 119.8(4) . . ?
C15 C14 H14 120.1 . . ?
C13 C14 H14 120.1 . . ?
C16 C15 C14 120.8(4) . . ?
C16 C15 H15 119.6 . . ?
C14 C15 H15 119.6 . . ?
C15 C16 C17 119.8(4) . . ?
C15 C16 H16 120.1 . . ?
C17 C16 H16 120.1 . . ?
C18 C17 C16 119.6(4) . . ?
C18 C17 H17 120.2 . . ?
C16 C17 H17 120.2 . . ?
C17 C18 C13 120.5(4) . . ?
C17 C18 H18 119.7 . . ?
C13 C18 H18 119.7 . . ?
N1 C19 N2 116.9(3) . . ?
N1 C19 S2 122.0(3) . . ?
N2 C19 S2 121.1(3) . . ?
N1 C20 H20A 109.5 . . ?
N1 C20 H20B 109.5 . . ?
H20A C20 H20B 109.5 . . ?
N1 C20 H20C 109.5 . . ?
H20A C20 H20C 109.5 . . ?
H20B C20 H20C 109.5 . . ?
N3 C21 C23 115.6(3) . . ?
N3 C21 C22 126.5(3) . . ?
C23 C21 C22 117.9(3) . . ?
C21 C22 H22A 109.5 . . ?
C21 C22 H22B 109.5 . . ?
H22A C22 H22B 109.5 . . ?
C21 C22 H22C 109.5 . . ?
H22A C22 H22C 109.5 . . ?
H22B C22 H22C 109.5 . . ?
C24 C23 C21 128.2(3) . . ?
C24 C23 S1 112.4(3) . . ?
C21 C23 S1 119.3(3) . . ?
C23 C24 C25 109.2(3) . . ?
C23 C24 H24 125.4 . . ?
C25 C24 H24 125.4 . . ?
C26 C25 C24 113.6(4) . . ?
C26 C25 H25 123.2 . . ?
C24 C25 H25 123.2 . . ?
C25 C26 S1 113.3(3) . . ?
C25 C26 H26 123.3 . . ?
S1 C26 H26 123.3 . . ?
C19 N1 C20 126.2(3) . . ?
C19 N1 H1 116.9 . . ?
C20 N1 H1 116.9 . . ?
C19 N2 N3 117.6(3) . . ?
C19 N2 H2A 121.2 . . ?
N3 N2 H2A 121.2 . . ?
C21 N3 N2 119.1(3) . . ?

loop_
_geom_bond_atom_site_label_1
_geom_bond_atom_site_label_2
_geom_bond_distance
_geom_bond_site_symmetry_2
_geom_bond_publ_flag
Cu1 S2 2.2180(11) . ?
Cu1 P1 2.2225(10) . ?
Cu1 Br1 2.3725(6) . ?
P1 C13 1.827(4) . ?
P1 C1 1.837(4) . ?
P1 C7 1.840(4) . ?
S1 C26 1.699(4) . ?
S1 C23 1.711(4) . ?
S2 C19 1.721(4) . ?
C1 C2 1.390(5) . ?
C1 C6 1.391(5) . ?
C2 C3 1.374(5) . ?
C2 H2 0.9500 . ?
C3 C4 1.375(6) . ?
C3 H3 0.9500 . ?
C4 C5 1.371(6) . ?
C4 H4 0.9500 . ?
C5 C6 1.388(5) . ?
C5 H5 0.9500 . ?
C6 H6 0.9500 . ?
C7 C8 1.380(5) . ?
C7 C12 1.399(5) . ?
C8 C9 1.393(5) . ?
C8 H8 0.9500 . ?
C9 C10 1.372(5) . ?
C9 H9 0.9500 . ?
C10 C11 1.382(5) . ?
C10 H10 0.9500 . ?
C11 C12 1.387(5) . ?
C11 H11 0.9500 . ?
C12 H12 0.9500 . ?
C13 C18 1.389(5) . ?
C13 C14 1.391(5) . ?
C14 C15 1.387(5) . ?
C14 H14 0.9500 . ?
C15 C16 1.373(6) . ?
C15 H15 0.9500 . ?
C16 C17 1.393(6) . ?
C16 H16 0.9500 . ?
C17 C18 1.388(6) . ?
C17 H17 0.9500 . ?
C18 H18 0.9500 . ?
C19 N1 1.308(4) . ?
C19 N2 1.334(5) . ?
C20 N1 1.449(5) . ?
C20 H20A 0.9800 . ?
C20 H20B 0.9800 . ?
C20 H20C 0.9800 . ?
C21 N3 1.282(5) . ?
C21 C23 1.465(5) . ?
C21 C22 1.483(5) . ?
C22 H22A 0.9800 . ?
C22 H22B 0.9800 . ?
C22 H22C 0.9800 . ?
C23 C24 1.413(5) . ?
C24 C25 1.434(5) . ?
C24 H24 0.9500 . ?
C25 C26 1.342(6) . ?
C25 H25 0.9500 . ?
C26 H26 0.9500 . ?
N1 H1 0.8800 . ?
N2 N3 1.387(4) . ?
N2 H2A 0.8800 . ?

loop_
_geom_torsion_atom_site_label_1
_geom_torsion_atom_site_label_2
_geom_torsion_atom_site_label_3
_geom_torsion_atom_site_label_4
_geom_torsion
_geom_torsion_site_symmetry_1
_geom_torsion_site_symmetry_2
_geom_torsion_site_symmetry_3
_geom_torsion_site_symmetry_4
_geom_torsion_publ_flag
S2 Cu1 P1 C13 93.91(14) . . . . ?
Br1 Cu1 P1 C13 -82.21(14) . . . . ?
S2 Cu1 P1 C1 -23.98(15) . . . . ?
Br1 Cu1 P1 C1 159.90(14) . . . . ?
S2 Cu1 P1 C7 -146.23(13) . . . . ?
Br1 Cu1 P1 C7 37.65(13) . . . . ?
P1 Cu1 S2 C19 -169.86(14) . . . . ?
Br1 Cu1 S2 C19 5.86(15) . . . . ?
C13 P1 C1 C2 -67.0(3) . . . . ?
C7 P1 C1 C2 -176.2(3) . . . . ?
Cu1 P1 C1 C2 54.8(3) . . . . ?
C13 P1 C1 C6 116.8(3) . . . . ?
C7 P1 C1 C6 7.6(3) . . . . ?
Cu1 P1 C1 C6 -121.4(3) . . . . ?
C6 C1 C2 C3 -1.5(6) . . . . ?
P1 C1 C2 C3 -177.8(3) . . . . ?
C1 C2 C3 C4 1.3(6) . . . . ?
C2 C3 C4 C5 -0.4(6) . . . . ?
C3 C4 C5 C6 -0.4(7) . . . . ?
C4 C5 C6 C1 0.3(6) . . . . ?
C2 C1 C6 C5 0.7(6) . . . . ?
P1 C1 C6 C5 176.8(3) . . . . ?
C13 P1 C7 C8 149.8(3) . . . . ?
C1 P1 C7 C8 -101.7(3) . . . . ?
Cu1 P1 C7 C8 26.8(3) . . . . ?
C13 P1 C7 C12 -34.4(3) . . . . ?
C1 P1 C7 C12 74.1(3) . . . . ?
Cu1 P1 C7 C12 -157.4(3) . . . . ?
C12 C7 C8 C9 -2.8(5) . . . . ?
P1 C7 C8 C9 173.1(3) . . . . ?
C7 C8 C9 C10 1.4(6) . . . . ?
C8 C9 C10 C11 0.9(6) . . . . ?
C9 C10 C11 C12 -1.9(6) . . . . ?
C10 C11 C12 C7 0.4(6) . . . . ?
C8 C7 C12 C11 1.9(5) . . . . ?
P1 C7 C12 C11 -173.9(3) . . . . ?
C1 P1 C13 C18 155.8(3) . . . . ?
C7 P1 C13 C18 -95.8(3) . . . . ?
Cu1 P1 C13 C18 30.9(3) . . . . ?
C1 P1 C13 C14 -24.0(4) . . . . ?
C7 P1 C13 C14 84.4(3) . . . . ?
Cu1 P1 C13 C14 -148.9(3) . . . . ?
C18 C13 C14 C15 0.5(6) . . . . ?
P1 C13 C14 C15 -179.7(3) . . . . ?
C13 C14 C15 C16 0.5(6) . . . . ?
C14 C15 C16 C17 -1.1(6) . . . . ?
C15 C16 C17 C18 0.6(7) . . . . ?
C16 C17 C18 C13 0.4(6) . . . . ?
C14 C13 C18 C17 -0.9(6) . . . . ?
P1 C13 C18 C17 179.3(3) . . . . ?
Cu1 S2 C19 N1 -174.1(3) . . . . ?
Cu1 S2 C19 N2 7.2(3) . . . . ?
N3 C21 C23 C24 177.3(4) . . . . ?
C22 C21 C23 C24 -4.7(6) . . . . ?
N3 C21 C23 S1 -2.9(5) . . . . ?
C22 C21 C23 S1 175.1(3) . . . . ?
C26 S1 C23 C24 0.6(3) . . . . ?
C26 S1 C23 C21 -179.3(3) . . . . ?
C21 C23 C24 C25 179.5(4) . . . . ?
S1 C23 C24 C25 -0.4(4) . . . . ?
C23 C24 C25 C26 -0.1(5) . . . . ?
C24 C25 C26 S1 0.5(5) . . . . ?
C23 S1 C26 C25 -0.6(4) . . . . ?
N2 C19 N1 C20 -176.4(4) . . . . ?
S2 C19 N1 C20 4.9(6) . . . . ?
N1 C19 N2 N3 9.4(5) . . . . ?
S2 C19 N2 N3 -171.9(3) . . . . ?
C23 C21 N3 N2 -177.1(3) . . . . ?
C22 C21 N3 N2 5.1(6) . . . . ?
C19 N2 N3 C21 -169.8(3) . . . . ?
